data_1527619
loop_
_publ_author_name
'Katila, T.'
'Ylae-Jaeaeski, J.'
'Leskelae, M.'
'Niinisto, L.'
'Riski, K.J.'
'Valkonen, J.'

_publ_section_title
;
 Crystal structure and Moessbauer measurements of monoclinic sodium
 hexacyanoferrate(III) dihydrate
;
_journal_name_full 'Journal of Solid State Chemistry'
_journal_page_first 341
_journal_page_last 346
_journal_volume 35
_journal_year 1980
_chemical_formula_sum 'C6 H4 Fe N6 Na3 O2'
_chemical_name_systematic 'Na3 Fe (C N)6 (H2 O)2'
_space_group_IT_number 12
_symmetry_space_group_name_Hall '-C 2y'
_symmetry_space_group_name_H-M 'C 1 2/m 1'
_cell_angle_alpha 90
_cell_angle_beta 106.12
_cell_angle_gamma 90
_cell_formula_units_Z 2
_cell_length_a 13.551
_cell_length_b 7.482
_cell_length_c 6.515
_cell_volume 634.575
_citation_journal_id_ASTM JSSCBI
_cod_data_source_file Katila_JSSCBI_1980_1335.cif
_cod_data_source_block C6H4Fe1N6Na3O2
_cod_original_cell_volume 634.5754
_cod_original_formula_sum 'C6 H4 Fe1 N6 Na3 O2'
_cod_database_code 1527619

loop_
_symmetry_equiv_pos_as_xyz
x,y,z
-x,y,-z
-x,-y,-z
x,-y,z
x+1/2,y+1/2,z
-x+1/2,y+1/2,-z
-x+1/2,-y+1/2,-z
x+1/2,-y+1/2,z

loop_
_atom_site_label
_atom_site_type_symbol
_atom_site_fract_x
_atom_site_fract_y
_atom_site_fract_z
_atom_site_occupancy
_atom_site_U_iso_or_equiv
_atom_site_attached_hydrogens
Na2 Na+1 0 0.5 0.5 1 0.0 0
C2 C+2 0.3864 0.5 0.1276 1 0.0 0
N2 N-3 0.3193 0.5 0.2029 1 0.0 0
Na1 Na+1 0.7533 0.5 0.5048 1 0.0 0
O1 O-2 0.8438 0.5 0.2253 1 0.0 2
C1 C+2 0.5702 0.3215 0.2057 1 0.0 0
N1 N-3 0.1147 0.2762 0.3351 1 0.0 0
Fe1 Fe+3 0 0 0 1 0.0 0
